data_7216767
loop_
_publ_author_name
'Liao, Shengyun'
'Li, Tianhao'
'Tian, Jin-Lei'
'Yang, Linyan'
'Gu, Wen'
'Liu, Xin'

_publ_section_title
;
 Strong Antiferromagnetic Interaction in a 3D Copper-Organic Framework and
 Spin-glass-like Behaviour in a 1D Nickel Compound
;
_journal_name_full 'RSC Advances'
_journal_paper_doi 10.1039/c4ra02942a
_journal_year 2014
_chemical_formula_sum 'C22 H36 N6 Ni3 O26'
_chemical_formula_weight 976.70
_chemical_name_systematic
;
?
;
_space_group_IT_number 2
_symmetry_cell_setting triclinic
_symmetry_space_group_name_Hall '-P 1'
_symmetry_space_group_name_H-M 'P -1'
_atom_sites_solution_hydrogens geom
_atom_sites_solution_primary direct
_atom_sites_solution_secondary difmap
_audit_creation_method SHELXL-97
_cell_angle_alpha 82.523(10)
_cell_angle_beta 82.286(10)
_cell_angle_gamma 71.561(9)
_cell_formula_units_Z 1
_cell_length_a 6.958(2)
_cell_length_b 10.909(4)
_cell_length_c 11.877(4)
_cell_measurement_temperature 293(2)
_cell_measurement_theta_max 54.96992
_cell_measurement_theta_min 6.202400
_cell_volume 843.8(5)
_computing_structure_refinement 'SHELXL-97 (Sheldrick, 1997)'
_computing_structure_solution 'SHELXS-97 (Sheldrick, 1990)'
_diffrn_ambient_temperature 293(2)
_diffrn_measured_fraction_theta_full 0.993
_diffrn_measured_fraction_theta_max 0.993
_diffrn_radiation_monochromator graphite
_diffrn_radiation_source 'fine-focus sealed tube'
_diffrn_radiation_type MoK\a
_diffrn_radiation_wavelength 0.71075
_diffrn_reflns_av_R_equivalents 0.0482
_diffrn_reflns_av_sigmaI/netI 0.0697
_diffrn_reflns_limit_h_max 8
_diffrn_reflns_limit_h_min -8
_diffrn_reflns_limit_k_max 12
_diffrn_reflns_limit_k_min -12
_diffrn_reflns_limit_l_max 14
_diffrn_reflns_limit_l_min -13
_diffrn_reflns_number 5590
_diffrn_reflns_theta_full 25.01
_diffrn_reflns_theta_max 25.01
_diffrn_reflns_theta_min 3.10
_exptl_absorpt_coefficient_mu 1.771
_exptl_absorpt_correction_T_max 1.0000
_exptl_absorpt_correction_T_min 0.5649
_exptl_absorpt_correction_type multi-scan
_exptl_crystal_colour red
_exptl_crystal_density_diffrn 1.922
_exptl_crystal_density_method 'not measured'
_exptl_crystal_description block
_exptl_crystal_F_000 502
_exptl_crystal_size_max 0.4
_exptl_crystal_size_mid 0.25
_exptl_crystal_size_min 0.25
_refine_diff_density_max 0.468
_refine_diff_density_min -0.568
_refine_diff_density_rms 0.109
_refine_ls_extinction_method none
_refine_ls_goodness_of_fit_ref 1.116
_refine_ls_hydrogen_treatment mixed
_refine_ls_matrix_type full
_refine_ls_number_parameters 318
_refine_ls_number_reflns 2951
_refine_ls_number_restraints 25
_refine_ls_restrained_S_all 1.111
_refine_ls_R_factor_all 0.0701
_refine_ls_R_factor_gt 0.0550
_refine_ls_shift/su_max 0.028
_refine_ls_shift/su_mean 0.001
_refine_ls_structure_factor_coef Fsqd
_refine_ls_weighting_details 'calc w=1/[\s^2^(Fo^2^)+(0.0611P)^2^+0.0000P] where P=(Fo^2^+2Fc^2^)/3'
_refine_ls_weighting_scheme calc
_refine_ls_wR_factor_gt 0.1225
_refine_ls_wR_factor_ref 0.1298
_reflns_number_gt 2473
_reflns_number_total 2951
_reflns_threshold_expression >2sigma(I)
_cod_data_source_file c4ra02942a2.cif
_cod_data_source_block c101124a2
_cod_original_cell_volume 843.9(5)
_cod_original_sg_symbol_H-M P-1
_cod_database_code 7216767

loop_
_symmetry_equiv_pos_as_xyz
'x, y, z'
'-x, -y, -z'

loop_
_atom_site_label
_atom_site_type_symbol
_atom_site_fract_x
_atom_site_fract_y
_atom_site_fract_z
_atom_site_U_iso_or_equiv
_atom_site_adp_type
_atom_site_occupancy
_atom_site_symmetry_multiplicity
_atom_site_calc_flag
_atom_site_refinement_flags
Ni1 Ni 0.5000 1.0000 0.5000 0.0244(2) Uani 1 2 d SD
Ni2 Ni 0.5000 0.5000 0.0000 0.0231(2) Uani 1 2 d SD
Ni3 Ni 0.0000 1.0000 1.0000 0.0269(2) Uani 1 2 d SD
O1 O 0.3877(5) 0.8474(3) 0.5239(3) 0.0279(8) Uani 1 1 d .
O9 O 0.8084(5) 0.4076(3) 0.0291(3) 0.0269(7) Uani 1 1 d D
O6 O 0.4561(5) 0.3191(3) 0.0111(3) 0.0277(7) Uani 1 1 d .
O11 O -0.2699(5) 0.9637(4) 1.0230(3) 0.0424(9) Uani 1 1 d D
O2 O 0.1084(5) 0.8960(3) 0.6468(3) 0.0360(9) Uani 1 1 d .
O4 O 0.1197(6) 0.2926(3) 0.7396(3) 0.0382(9) Uani 1 1 d .
O8 O 0.2467(6) 1.1026(3) 0.5950(3) 0.0448(10) Uani 1 1 d D
O10 O -0.0806(6) 1.1297(4) 0.8629(4) 0.0475(10) Uani 1 1 d D
O7 O 0.6706(6) 0.9357(4) 0.6410(3) 0.0419(9) Uani 1 1 d D
O5 O 0.3916(5) 0.1619(3) 0.1356(3) 0.0369(9) Uani 1 1 d .
O3 O 0.0534(5) 0.4544(3) 0.8466(3) 0.0309(8) Uani 1 1 d .
N1 N 0.3263(5) 0.4698(3) 0.3447(3) 0.0204(8) Uani 1 1 d .
N2 N 0.3846(5) 0.5435(3) 0.2551(3) 0.0239(9) Uani 1 1 d .
C1 C 0.2188(6) 0.6923(4) 0.5689(4) 0.0200(9) Uani 1 1 d .
C3 C 0.2725(6) 0.5194(4) 0.4541(4) 0.0208(10) Uani 1 1 d .
N3 N 0.4225(5) 0.4745(3) 0.1688(3) 0.0235(9) Uani 1 1 d .
C2 C 0.2746(7) 0.6437(4) 0.4634(4) 0.0229(10) Uani 1 1 d .
H2 H 0.311(7) 0.688(4) 0.409(4) 0.027 Uiso 1 1 d .
C6 C 0.1605(7) 0.6175(4) 0.6624(4) 0.0228(10) Uani 1 1 d .
H6 H 0.109(7) 0.655(4) 0.738(4) 0.027 Uiso 1 1 d .
C8 C 0.3902(6) 0.3577(4) 0.2015(4) 0.0220(10) Uani 1 1 d .
C4 C 0.2233(7) 0.4418(4) 0.5464(4) 0.0213(10) Uani 1 1 d .
H4 H 0.231(7) 0.364(4) 0.549(4) 0.026 Uiso 1 1 d .
C5 C 0.1669(6) 0.4898(4) 0.6522(4) 0.0200(10) Uani 1 1 d .
C11 C 0.4154(7) 0.2705(4) 0.1109(4) 0.0258(10) Uani 1 1 d .
C7 C 0.3285(7) 0.3546(4) 0.3152(4) 0.0219(10) Uani 1 1 d .
H7 H 0.301(7) 0.288(4) 0.368(4) 0.026 Uiso 1 1 d .
O12 O 0.1128(6) 0.8569(4) 0.8904(3) 0.0405(9) Uani 1 1 d D
C9 C 0.2377(7) 0.8242(4) 0.5804(4) 0.0248(10) Uani 1 1 d .
C10 C 0.1109(6) 0.4056(4) 0.7541(4) 0.0227(10) Uani 1 1 d .
O13 O 0.4578(8) 0.8297(5) 0.1884(6) 0.0946(19) Uani 1 1 d D
H9A H 0.821(8) 0.460(6) 0.072(5) 0.142 Uiso 1 1 d D
H9B H 0.862(8) 0.422(7) -0.038(2) 0.142 Uiso 1 1 d D
H11A H -0.368(6) 0.999(7) 1.071(6) 0.142 Uiso 1 1 d D
H11B H -0.301(6) 0.914(7) 0.985(6) 0.142 Uiso 1 1 d D
H8A H 0.158(9) 1.066(5) 0.625(6) 0.142 Uiso 1 1 d D
H8B H 0.252(7) 1.158(6) 0.638(5) 0.142 Uiso 1 1 d D
H10A H -0.203(4) 1.156(6) 0.848(6) 0.142 Uiso 1 1 d D
H10B H -0.030(9) 1.192(5) 0.847(7) 0.142 Uiso 1 1 d D
H7A H 0.625(5) 0.913(9) 0.707(2) 0.142 Uiso 1 1 d D
H7B H 0.794(4) 0.932(8) 0.640(3) 0.142 Uiso 1 1 d D
H13A H 0.554(8) 0.863(6) 0.187(9) 0.142 Uiso 1 1 d D
H13B H 0.506(11) 0.7478(16) 0.204(9) 0.142 Uiso 1 1 d D
H12A H 0.099(8) 0.877(5) 0.8196(14) 0.045(17) Uiso 1 1 d D
H12B H 0.136(10) 0.7766(19) 0.911(6) 0.08(2) Uiso 1 1 d D

loop_
_atom_site_aniso_label
_atom_site_aniso_U_11
_atom_site_aniso_U_22
_atom_site_aniso_U_33
_atom_site_aniso_U_23
_atom_site_aniso_U_13
_atom_site_aniso_U_12
Ni1 0.0286(5) 0.0203(4) 0.0265(5) -0.0044(4) 0.0008(4) -0.0111(4)
Ni2 0.0303(5) 0.0238(4) 0.0174(5) -0.0031(3) 0.0007(4) -0.0120(4)
Ni3 0.0293(5) 0.0265(5) 0.0272(5) -0.0028(4) -0.0042(4) -0.0108(4)
O1 0.0326(19) 0.0223(16) 0.033(2) -0.0066(15) 0.0030(16) -0.0154(14)
O9 0.0313(18) 0.0282(17) 0.0232(18) -0.0012(14) -0.0012(15) -0.0131(14)
O6 0.039(2) 0.0262(16) 0.0212(18) -0.0044(14) -0.0003(15) -0.0143(14)
O11 0.032(2) 0.053(2) 0.046(3) -0.0130(19) 0.0014(18) -0.0184(18)
O2 0.044(2) 0.0306(18) 0.036(2) -0.0158(16) 0.0130(18) -0.0169(16)
O4 0.063(3) 0.0270(18) 0.027(2) -0.0042(15) 0.0086(18) -0.0218(17)
O8 0.045(2) 0.036(2) 0.056(3) -0.0227(19) 0.023(2) -0.0202(17)
O10 0.045(2) 0.050(2) 0.050(3) 0.020(2) -0.018(2) -0.0227(19)
O7 0.043(2) 0.051(2) 0.036(2) 0.0068(19) -0.0085(18) -0.024(2)
O5 0.058(2) 0.0301(19) 0.031(2) -0.0081(16) 0.0023(18) -0.0263(17)
O3 0.038(2) 0.0361(18) 0.0247(19) -0.0077(15) 0.0006(16) -0.0199(16)
N1 0.025(2) 0.0188(18) 0.018(2) -0.0006(16) -0.0007(17) -0.0085(16)
N2 0.028(2) 0.027(2) 0.020(2) -0.0049(17) 0.0008(17) -0.0120(17)
C1 0.022(2) 0.018(2) 0.020(2) -0.0005(18) -0.0001(19) -0.0068(18)
C3 0.022(2) 0.025(2) 0.015(2) -0.0025(19) 0.0002(19) -0.0079(19)
N3 0.026(2) 0.026(2) 0.022(2) -0.0054(17) -0.0013(17) -0.0116(17)
C2 0.023(2) 0.021(2) 0.025(3) -0.001(2) 0.001(2) -0.0098(19)
C6 0.021(2) 0.025(2) 0.024(3) -0.008(2) 0.001(2) -0.0076(18)
C8 0.020(2) 0.022(2) 0.027(3) -0.003(2) -0.002(2) -0.0097(19)
C4 0.026(2) 0.016(2) 0.025(3) -0.005(2) -0.008(2) -0.0065(19)
C5 0.016(2) 0.023(2) 0.022(2) -0.0010(19) -0.0042(19) -0.0080(18)
C11 0.032(3) 0.030(3) 0.018(3) -0.004(2) -0.001(2) -0.012(2)
C7 0.023(2) 0.026(2) 0.016(2) 0.0008(19) -0.001(2) -0.0090(19)
O12 0.057(3) 0.030(2) 0.033(2) -0.0037(19) -0.009(2) -0.0089(18)
C9 0.030(3) 0.024(2) 0.022(3) -0.001(2) -0.005(2) -0.011(2)
C10 0.020(2) 0.027(2) 0.020(2) -0.007(2) 0.001(2) -0.0063(19)
O13 0.073(4) 0.069(3) 0.148(6) 0.000(4) -0.042(4) -0.021(3)

loop_
_atom_type_symbol
_atom_type_description
_atom_type_scat_dispersion_real
_atom_type_scat_dispersion_imag
_atom_type_scat_source
C C 0.0033 0.0016 'International Tables Vol C Tables 4.2.6.8 and 6.1.1.4'
H H 0.0000 0.0000 'International Tables Vol C Tables 4.2.6.8 and 6.1.1.4'
N N 0.0061 0.0033 'International Tables Vol C Tables 4.2.6.8 and 6.1.1.4'
Ni Ni 0.3393 1.1124 'International Tables Vol C Tables 4.2.6.8 and 6.1.1.4'
O O 0.0106 0.0060 'International Tables Vol C Tables 4.2.6.8 and 6.1.1.4'

loop_
_geom_angle_atom_site_label_1
_geom_angle_atom_site_label_2
_geom_angle_atom_site_label_3
_geom_angle
_geom_angle_site_symmetry_1
_geom_angle_site_symmetry_3
O1 Ni1 O1 180.000(1) 2_676 .
O1 Ni1 O8 91.35(13) 2_676 .
O1 Ni1 O8 88.65(13) . .
O1 Ni1 O8 88.65(13) 2_676 2_676
O1 Ni1 O8 91.35(13) . 2_676
O8 Ni1 O8 180.000(1) . 2_676
O1 Ni1 O7 93.44(14) 2_676 2_676
O1 Ni1 O7 86.56(14) . 2_676
O8 Ni1 O7 86.63(17) . 2_676
O8 Ni1 O7 93.37(17) 2_676 2_676
O1 Ni1 O7 86.56(14) 2_676 .
O1 Ni1 O7 93.44(14) . .
O8 Ni1 O7 93.37(17) . .
O8 Ni1 O7 86.63(17) 2_676 .
O7 Ni1 O7 180.000(1) 2_676 .
N3 Ni2 N3 180.0(2) 2_665 .
N3 Ni2 O6 100.07(13) 2_665 .
N3 Ni2 O6 79.93(13) . .
N3 Ni2 O6 79.93(13) 2_665 2_665
N3 Ni2 O6 100.07(13) . 2_665
O6 Ni2 O6 180.0 . 2_665
N3 Ni2 O9 91.03(14) 2_665 .
N3 Ni2 O9 88.97(14) . .
O6 Ni2 O9 89.27(12) . .
O6 Ni2 O9 90.73(12) 2_665 .
N3 Ni2 O9 88.97(14) 2_665 2_665
N3 Ni2 O9 91.03(14) . 2_665
O6 Ni2 O9 90.73(12) . 2_665
O6 Ni2 O9 89.27(12) 2_665 2_665
O9 Ni2 O9 180.00(18) . 2_665
O11 Ni3 O11 180.0(3) 2_577 .
O11 Ni3 O10 87.21(16) 2_577 .
O11 Ni3 O10 92.79(16) . .
O11 Ni3 O10 92.79(16) 2_577 2_577
O11 Ni3 O10 87.21(16) . 2_577
O10 Ni3 O10 180.000(1) . 2_577
O11 Ni3 O12 89.82(15) 2_577 .
O11 Ni3 O12 90.18(15) . .
O10 Ni3 O12 88.40(17) . .
O10 Ni3 O12 91.60(17) 2_577 .
O11 Ni3 O12 90.18(15) 2_577 2_577
O11 Ni3 O12 89.82(15) . 2_577
O10 Ni3 O12 91.60(17) . 2_577
O10 Ni3 O12 88.40(17) 2_577 2_577
O12 Ni3 O12 180.00(16) . 2_577
C9 O1 Ni1 134.9(3) . .
C11 O6 Ni2 115.9(3) . .
C7 N1 N2 111.8(4) . .
C7 N1 C3 128.9(4) . .
N2 N1 C3 119.2(3) . .
N3 N2 N1 105.5(3) . .
C2 C1 C6 120.3(4) . .
C2 C1 C9 118.2(4) . .
C6 C1 C9 121.4(4) . .
C4 C3 C2 122.1(4) . .
C4 C3 N1 119.2(4) . .
C2 C3 N1 118.7(4) . .
N2 N3 C8 110.6(4) . .
N2 N3 Ni2 136.6(3) . .
C8 N3 Ni2 112.7(3) . .
C3 C2 C1 118.6(4) . .
C1 C6 C5 120.3(4) . .
C7 C8 N3 107.3(4) . .
C7 C8 C11 135.4(4) . .
N3 C8 C11 117.2(4) . .
C3 C4 C5 119.6(4) . .
C4 C5 C6 119.1(4) . .
C4 C5 C10 120.0(4) . .
C6 C5 C10 120.9(4) . .
O5 C11 O6 125.6(4) . .
O5 C11 C8 120.2(4) . .
O6 C11 C8 114.1(4) . .
N1 C7 C8 104.7(4) . .
O1 C9 O2 126.9(4) . .
O1 C9 C1 114.6(4) . .
O2 C9 C1 118.4(4) . .
O3 C10 O4 124.2(4) . .
O3 C10 C5 117.9(4) . .
O4 C10 C5 117.9(4) . .

loop_
_geom_bond_atom_site_label_1
_geom_bond_atom_site_label_2
_geom_bond_distance
_geom_bond_site_symmetry_2
Ni1 O1 2.026(3) 2_676
Ni1 O1 2.026(3) .
Ni1 O8 2.045(3) .
Ni1 O8 2.045(3) 2_676
Ni1 O7 2.099(4) 2_676
Ni1 O7 2.099(4) .
Ni2 N3 2.011(4) 2_665
Ni2 N3 2.011(4) .
Ni2 O6 2.076(3) .
Ni2 O6 2.076(3) 2_665
Ni2 O9 2.117(3) .
Ni2 O9 2.117(3) 2_665
Ni3 O11 2.016(3) 2_577
Ni3 O11 2.016(3) .
Ni3 O10 2.028(4) .
Ni3 O10 2.028(4) 2_577
Ni3 O12 2.056(4) .
Ni3 O12 2.056(4) 2_577
O1 C9 1.241(5) .
O6 C11 1.267(5) .
O2 C9 1.253(5) .
O4 C10 1.249(5) .
O5 C11 1.241(5) .
O3 C10 1.244(5) .
N1 C7 1.343(5) .
N1 N2 1.345(5) .
N1 C3 1.430(5) .
N2 N3 1.300(5) .
C1 C2 1.383(6) .
C1 C6 1.384(6) .
C1 C9 1.510(6) .
C3 C4 1.370(6) .
C3 C2 1.380(6) .
N3 C8 1.362(5) .
C6 C5 1.400(6) .
C8 C7 1.360(6) .
C8 C11 1.484(6) .
C4 C5 1.385(6) .
C5 C10 1.507(6) .
